data_4062494
loop_
_publ_author_name
'Mart\'in, M.'
'Sola, E.'
'Torres, O.'
'Plou, P.'
'Oro, L.A.'

_publ_section_title
;
 Versatility of Cyclooctadiene Ligands in Iridium Chemistry and Catalysis
;
_journal_name_full Organometallics
_journal_year 2003
_chemical_formula_moiety 'C16 H33 Ir N P2, B F4'
_chemical_formula_sum 'C16 H33 B F4 Ir N P2'
_chemical_formula_weight 580.38
_space_group_IT_number 14
_symmetry_cell_setting monoclinic
_symmetry_space_group_name_Hall '-P 2ybc'
_symmetry_space_group_name_H-M 'P 1 21/c 1'
_cell_angle_alpha 90.00
_cell_angle_beta 90.7750(10)
_cell_angle_gamma 90.00
_cell_formula_units_Z 4
_cell_length_a 9.9665(8)
_cell_length_b 12.3631(10)
_cell_length_c 16.6245(14)
_cell_measurement_temperature 100(2)
_cell_volume 2048.2(3)
_diffrn_ambient_temperature 100(2)
_exptl_crystal_density_diffrn 1.882
_cod_original_sg_symbol_H-M 'P 21/c'
_cod_database_code 4062494

loop_
_symmetry_equiv_pos_as_xyz
'x, y, z'
'-x, y+1/2, -z+1/2'
'-x, -y, -z'
'x, -y-1/2, z-1/2'

loop_
_atom_site_label
_atom_site_type_symbol
_atom_site_fract_x
_atom_site_fract_y
_atom_site_fract_z
_atom_site_U_iso_or_equiv
_atom_site_adp_type
_atom_site_occupancy
_atom_site_symmetry_multiplicity
_atom_site_calc_flag
_atom_site_refinement_flags
_atom_site_disorder_assembly
_atom_site_disorder_group
Ir1 Ir 0.812649(13) 0.737632(10) 0.264815(8) 0.01335(5) Uani 1 1 d . . .
P1 P 0.78153(10) 0.87947(7) 0.35292(6) 0.0173(2) Uani 1 1 d . . .
P2 P 0.77934(10) 0.59567(7) 0.35251(6) 0.0172(2) Uani 1 1 d . . .
F1 F 0.7559(3) 0.1448(2) 0.51424(15) 0.0583(8) Uani 1 1 d . . .
F2 F 0.8040(3) 0.3218(3) 0.51098(15) 0.0711(11) Uani 1 1 d . . .
F3 F 0.5947(3) 0.2656(2) 0.49366(16) 0.0572(8) Uani 1 1 d . . .
F4 F 0.7489(2) 0.23642(16) 0.39636(13) 0.0313(5) Uani 1 1 d . . .
N1 N 1.0205(3) 0.7369(2) 0.29228(17) 0.0182(6) Uani 1 1 d . . .
C1 C 0.6093(3) 0.7388(3) 0.2353(2) 0.0173(7) Uani 1 1 d . . .
H1 H 0.552(4) 0.740(2) 0.287(2) 0.021 Uiso 1 1 d . . .
C2 C 0.5746(4) 0.6356(3) 0.1886(2) 0.0197(8) Uani 1 1 d . . .
H2A H 0.4860 0.6444 0.1618 0.024 Uiso 1 1 calc R . .
H2B H 0.5685 0.5742 0.2265 0.024 Uiso 1 1 calc R . .
C3 C 0.6813(4) 0.6104(3) 0.1247(2) 0.0228(9) Uani 1 1 d . . .
H3A H 0.6761 0.5327 0.1105 0.027 Uiso 1 1 calc R . .
H3B H 0.6610 0.6527 0.0755 0.027 Uiso 1 1 calc R . .
C4 C 0.8231(4) 0.6364(3) 0.1535(2) 0.0193(8) Uani 1 1 d . . .
H4 H 0.891(4) 0.576(3) 0.153(2) 0.023 Uiso 1 1 d . . .
C5 C 0.8874(4) 0.7375(3) 0.1418(2) 0.0191(8) Uani 1 1 d . . .
H5 H 0.982(4) 0.740(3) 0.142(2) 0.023 Uiso 1 1 d . . .
C6 C 0.8245(4) 0.8387(3) 0.1533(2) 0.0208(8) Uani 1 1 d . . .
H6 H 0.879(4) 0.894(3) 0.158(2) 0.025 Uiso 1 1 d . . .
C7 C 0.6841(4) 0.8666(3) 0.1244(2) 0.0226(9) Uani 1 1 d . . .
H7A H 0.6634 0.8249 0.0749 0.027 Uiso 1 1 calc R . .
H7B H 0.6803 0.9444 0.1106 0.027 Uiso 1 1 calc R . .
C8 C 0.5760(4) 0.8415(3) 0.1885(2) 0.0213(8) Uani 1 1 d . . .
H8A H 0.5700 0.9031 0.2264 0.026 Uiso 1 1 calc R . .
H8B H 0.4875 0.8331 0.1615 0.026 Uiso 1 1 calc R . .
C9 C 1.1324(4) 0.7371(3) 0.3029(2) 0.0182(8) Uani 1 1 d . . .
C10 C 1.2770(3) 0.7375(3) 0.3136(2) 0.0237(8) Uani 1 1 d . . .
H10A H 1.3048 0.6732 0.3440 0.036 Uiso 1 1 calc R . .
H10B H 1.3043 0.8026 0.3432 0.036 Uiso 1 1 calc R . .
H10C H 1.3197 0.7371 0.2608 0.036 Uiso 1 1 calc R . .
C11 C 0.8094(4) 1.0101(3) 0.3065(2) 0.0250(9) Uani 1 1 d . . .
H11A H 0.7948 1.0675 0.3461 0.037 Uiso 1 1 calc R . .
H11B H 0.7467 1.0195 0.2611 0.037 Uiso 1 1 calc R . .
H11C H 0.9017 1.0140 0.2872 0.037 Uiso 1 1 calc R . .
C12 C 0.6187(4) 0.8981(3) 0.4008(2) 0.0213(8) Uani 1 1 d . . .
H12A H 0.5980 0.8343 0.4333 0.032 Uiso 1 1 calc R . .
H12B H 0.5490 0.9078 0.3593 0.032 Uiso 1 1 calc R . .
H12C H 0.6221 0.9623 0.4354 0.032 Uiso 1 1 calc R . .
C13 C 0.8936(4) 0.8878(3) 0.4378(2) 0.0271(9) Uani 1 1 d . . .
H13A H 0.9864 0.8840 0.4194 0.041 Uiso 1 1 calc R . .
H13B H 0.8761 0.8276 0.4745 0.041 Uiso 1 1 calc R . .
H13C H 0.8794 0.9565 0.4659 0.041 Uiso 1 1 calc R . .
C14 C 0.6163(4) 0.5785(3) 0.4014(2) 0.0209(8) Uani 1 1 d . . .
H14A H 0.6189 0.5137 0.4354 0.031 Uiso 1 1 calc R . .
H14B H 0.5457 0.5704 0.3602 0.031 Uiso 1 1 calc R . .
H14C H 0.5975 0.6420 0.4346 0.031 Uiso 1 1 calc R . .
C15 C 0.8915(4) 0.5865(3) 0.4373(2) 0.0281(10) Uani 1 1 d . . .
H15A H 0.8734 0.5197 0.4670 0.042 Uiso 1 1 calc R . .
H15B H 0.8780 0.6488 0.4727 0.042 Uiso 1 1 calc R . .
H15C H 0.9843 0.5858 0.4187 0.042 Uiso 1 1 calc R . .
C16 C 0.8051(4) 0.4648(3) 0.3057(2) 0.0263(9) Uani 1 1 d . . .
H16A H 0.8966 0.4607 0.2851 0.039 Uiso 1 1 calc R . .
H16B H 0.7407 0.4556 0.2611 0.039 Uiso 1 1 calc R . .
H16C H 0.7918 0.4075 0.3455 0.039 Uiso 1 1 calc R . .
B1 B 0.7264(4) 0.2423(3) 0.4787(3) 0.0227(9) Uani 1 1 d . . .

loop_
_atom_site_aniso_label
_atom_site_aniso_U_11
_atom_site_aniso_U_22
_atom_site_aniso_U_33
_atom_site_aniso_U_23
_atom_site_aniso_U_13
_atom_site_aniso_U_12
Ir1 0.00928(7) 0.01851(8) 0.01223(7) -0.00007(6) -0.00064(5) 0.00029(6)
P1 0.0148(5) 0.0206(5) 0.0164(5) -0.0017(4) -0.0012(4) 0.0001(4)
P2 0.0137(5) 0.0204(5) 0.0174(5) 0.0017(4) -0.0005(4) 0.0003(4)
F1 0.094(2) 0.0393(16) 0.0413(17) 0.0130(13) 0.0045(16) 0.0254(16)
F2 0.096(3) 0.079(2) 0.0380(18) -0.0006(14) -0.0099(17) -0.0632(19)
F3 0.0306(15) 0.100(2) 0.0417(16) 0.0049(15) 0.0088(12) 0.0210(15)
F4 0.0396(14) 0.0311(13) 0.0234(12) -0.0004(10) 0.0066(10) 0.0003(11)
N1 0.0166(17) 0.0195(16) 0.0187(16) -0.0020(13) 0.0009(12) 0.0001(13)
C1 0.0114(18) 0.024(2) 0.0160(17) -0.0012(15) -0.0052(14) -0.0015(15)
C2 0.014(2) 0.025(2) 0.020(2) -0.0014(15) -0.0023(16) -0.0006(15)
C3 0.022(2) 0.026(2) 0.020(2) -0.0044(16) -0.0021(17) -0.0006(16)
C4 0.016(2) 0.029(2) 0.0134(19) -0.0060(15) 0.0007(15) 0.0029(16)
C5 0.0128(18) 0.034(2) 0.0103(16) 0.0003(15) -0.0006(14) 0.0011(16)
C6 0.017(2) 0.029(2) 0.016(2) 0.0037(16) 0.0000(16) -0.0034(16)
C7 0.022(2) 0.025(2) 0.021(2) 0.0043(16) -0.0025(17) -0.0008(16)
C8 0.015(2) 0.031(2) 0.018(2) -0.0013(16) -0.0049(16) 0.0033(16)
C9 0.018(2) 0.021(2) 0.0152(18) 0.0006(15) 0.0002(14) 0.0011(15)
C10 0.0128(19) 0.034(2) 0.024(2) -0.0015(17) -0.0015(15) -0.0008(16)
C11 0.027(2) 0.021(2) 0.027(2) -0.0033(16) 0.0049(18) -0.0026(16)
C12 0.020(2) 0.028(2) 0.016(2) -0.0005(15) 0.0021(16) 0.0038(16)
C13 0.023(2) 0.035(2) 0.023(2) -0.0100(17) -0.0070(18) 0.0049(18)
C14 0.018(2) 0.024(2) 0.020(2) 0.0001(15) 0.0017(16) -0.0012(16)
C15 0.018(2) 0.038(2) 0.028(2) 0.0125(18) -0.0070(18) -0.0017(18)
C16 0.026(2) 0.021(2) 0.032(2) 0.0020(17) 0.0033(19) 0.0031(17)
B1 0.019(2) 0.024(2) 0.025(2) 0.0007(19) -0.0016(18) -0.0029(19)

loop_
_geom_bond_atom_site_label_1
_geom_bond_atom_site_label_2
_geom_bond_distance
_geom_bond_site_symmetry_2
_geom_bond_publ_flag
Ir1 C1 2.079(3) . ?
Ir1 N1 2.115(3) . ?
Ir1 C5 2.186(3) . ?
Ir1 C4 2.238(3) . ?
Ir1 C6 2.239(4) . ?
Ir1 P2 2.3085(9) . ?
Ir1 P1 2.3085(9) . ?
P1 C13 1.790(4) . ?
P1 C11 1.813(4) . ?
P1 C12 1.831(4) . ?
P2 C15 1.791(4) . ?
P2 C16 1.815(4) . ?
P2 C14 1.839(4) . ?
F1 B1 1.373(5) . ?
F2 B1 1.357(5) . ?
F3 B1 1.369(5) . ?
F4 B1 1.393(5) . ?
N1 C9 1.127(4) . ?
C1 C8 1.523(5) . ?
C1 C2 1.531(5) . ?
C1 H1 1.03(4) . ?
C2 C3 1.544(5) . ?
C2 H2A 0.9900 . ?
C2 H2B 0.9900 . ?
C3 C4 1.520(5) . ?
C3 H3A 0.9900 . ?
C3 H3B 0.9900 . ?
C4 C5 1.419(5) . ?
C4 H4 1.01(3) . ?
C5 C6 1.414(5) . ?
C5 H5 0.94(4) . ?
C6 C7 1.513(5) . ?
C6 H6 0.88(4) . ?
C7 C8 1.557(5) . ?
C7 H7A 0.9900 . ?
C7 H7B 0.9900 . ?
C8 H8A 0.9900 . ?
C8 H8B 0.9900 . ?
C9 C10 1.450(5) . ?
C10 H10A 0.9800 . ?
C10 H10B 0.9800 . ?
C10 H10C 0.9800 . ?
C11 H11A 0.9800 . ?
C11 H11B 0.9800 . ?
C11 H11C 0.9800 . ?
C12 H12A 0.9800 . ?
C12 H12B 0.9800 . ?
C12 H12C 0.9800 . ?
C13 H13A 0.9800 . ?
C13 H13B 0.9800 . ?
C13 H13C 0.9800 . ?
C14 H14A 0.9800 . ?
C14 H14B 0.9800 . ?
C14 H14C 0.9800 . ?
C15 H15A 0.9800 . ?
C15 H15B 0.9800 . ?
C15 H15C 0.9800 . ?
C16 H16A 0.9800 . ?
C16 H16B 0.9800 . ?
C16 H16C 0.9800 . ?
